data_2226702
loop_
_publ_author_name
'Subashini, R.'
'Khan, F. Nawaz'
'Reddy, T. Rajashekar'
'Hathwar, Venkatesha R.'
'Akkurt, Mehmet'

_publ_section_title
;
 2,4-Dichloro-7,8-dimethylquinoline
;
_journal_coeditor_code VM2029
_journal_issue 7
_journal_name_full 'Acta Crystallographica Section E'
_journal_page_first o1535
_journal_paper_doi 10.1107/S1600536810020386
_journal_volume 66
_journal_year 2010
_chemical_formula_iupac 'C11 H9 Cl2 N'
_chemical_formula_moiety 'C11 H9 Cl2 N'
_chemical_formula_sum 'C11 H9 Cl2 N'
_chemical_formula_weight 226.09
_chemical_name_systematic
;
2,4-Dichloro-7,8-dimethylquinoline
;
_space_group_IT_number 29
_symmetry_cell_setting orthorhombic
_symmetry_space_group_name_Hall 'P 2c -2ac'
_symmetry_space_group_name_H-M 'P c a 21'
_atom_sites_solution_hydrogens geom
_atom_sites_solution_primary direct
_atom_sites_solution_secondary difmap
_cell_angle_alpha 90
_cell_angle_beta 90
_cell_angle_gamma 90
_cell_formula_units_Z 8
_cell_length_a 20.3054(9)
_cell_length_b 3.9992(2)
_cell_length_c 25.5743(11)
_cell_measurement_reflns_used 895
_cell_measurement_temperature 295(2)
_cell_measurement_theta_max 24.65
_cell_measurement_theta_min 1.82
_cell_volume 2076.77(17)
_computing_cell_refinement 'CrysAlis Pro CCD (Oxford Diffraction, 2009)'
_computing_data_collection 'CrysAlis Pro CCD (Oxford Diffraction, 2009)'
_computing_data_reduction 'CrysAlis Pro RED (Oxford Diffraction, 2009)'
_computing_molecular_graphics 'ORTEP-3 (Farrugia, 1997)'
_computing_publication_material 'WinGX (Farrugia, 1999)'
_computing_structure_refinement 'SHELXL97 (Sheldrick, 2008)'
_computing_structure_solution 'SHELXS97  (Sheldrick, 2008)'
_diffrn_ambient_temperature 295(2)
_diffrn_measured_fraction_theta_full 0.997
_diffrn_measured_fraction_theta_max 0.997
_diffrn_measurement_device_type 'Oxford Xcalibur Eos (Nova) CCD detector'
_diffrn_measurement_method '\w scans'
_diffrn_radiation_monochromator graphite
_diffrn_radiation_source 'Enhance (Mo) X-ray Source'
_diffrn_radiation_type MoK\a
_diffrn_radiation_wavelength 0.71073
_diffrn_reflns_av_R_equivalents 0.0478
_diffrn_reflns_av_sigmaI/netI 0.0418
_diffrn_reflns_limit_h_max 25
_diffrn_reflns_limit_h_min -25
_diffrn_reflns_limit_k_max 4
_diffrn_reflns_limit_k_min -4
_diffrn_reflns_limit_l_max 31
_diffrn_reflns_limit_l_min -31
_diffrn_reflns_number 19807
_diffrn_reflns_reduction_process
;
;
_diffrn_reflns_theta_full 25.99
_diffrn_reflns_theta_max 25.99
_diffrn_reflns_theta_min 2.56
_exptl_absorpt_coefficient_mu 0.581
_exptl_absorpt_correction_T_max 0.918
_exptl_absorpt_correction_T_min 0.845
_exptl_absorpt_correction_type multi-scan
_exptl_absorpt_process_details '(CrysAlis Pro RED; Oxford Diffraction, 2009)'
_exptl_crystal_colour colourless
_exptl_crystal_density_diffrn 1.446
_exptl_crystal_density_method 'Not Measured'
_exptl_crystal_description needle
_exptl_crystal_F_000 928
_exptl_crystal_size_max 0.300
_exptl_crystal_size_mid 0.240
_exptl_crystal_size_min 0.150
_refine_diff_density_max 0.317
_refine_diff_density_min -0.187
_refine_ls_abs_structure_details 'Flack (1983), 1943 Friedel pairs'
_refine_ls_abs_structure_Flack 0.15(10)
_refine_ls_extinction_method none
_refine_ls_goodness_of_fit_ref 0.936
_refine_ls_hydrogen_treatment constr
_refine_ls_matrix_type full
_refine_ls_number_parameters 257
_refine_ls_number_reflns 4009
_refine_ls_number_restraints 1
_refine_ls_restrained_S_all 0.936
_refine_ls_R_factor_all 0.0819
_refine_ls_R_factor_gt 0.0490
_refine_ls_shift/su_max 0.000
_refine_ls_shift/su_mean 0.000
_refine_ls_structure_factor_coef Fsqd
_refine_ls_weighting_details 'calc w=1/[\s^2^(Fo^2^)+(0.0652P)^2^] where P=(Fo^2^+2Fc^2^)/3'
_refine_ls_weighting_scheme calc
_refine_ls_wR_factor_gt 0.1084
_refine_ls_wR_factor_ref 0.1188
_reflns_number_gt 2599
_reflns_number_total 4009
_reflns_threshold_expression I>2\s(I)
_cod_data_source_file vm2029.cif
_cod_data_source_block I
_cod_database_code 2226702
_cod_database_fobs_code 2226702

loop_
_symmetry_equiv_pos_site_id
_symmetry_equiv_pos_as_xyz
1 x,y,z
2 -x,-y,1/2+z
3 1/2-x,y,1/2+z
4 1/2+x,-y,z

loop_
_atom_site_aniso_label
_atom_site_aniso_U_11
_atom_site_aniso_U_22
_atom_site_aniso_U_33
_atom_site_aniso_U_12
_atom_site_aniso_U_13
_atom_site_aniso_U_23
Cl1 0.0611(8) 0.1339(13) 0.0798(10) -0.0212(8) -0.0161(7) 0.0013(12)
Cl2 0.0827(8) 0.0806(7) 0.0495(6) 0.0103(6) -0.0061(6) 0.0020(6)
N1 0.047(2) 0.068(2) 0.044(2) 0.004(2) -0.0064(19) -0.008(2)
C1 0.048(3) 0.069(3) 0.072(4) -0.003(3) -0.001(3) -0.013(3)
C2 0.062(3) 0.056(3) 0.047(2) -0.002(2) 0.005(2) -0.007(2)
C3 0.060(3) 0.048(2) 0.039(2) 0.006(2) 0.000(2) -0.005(2)
C4 0.052(3) 0.041(3) 0.060(4) 0.009(2) -0.008(3) -0.020(2)
C5 0.045(3) 0.075(3) 0.058(3) 0.010(3) -0.003(2) -0.019(3)
C6 0.046(3) 0.067(3) 0.081(3) 0.007(2) -0.004(2) -0.016(3)
C7 0.054(3) 0.054(3) 0.079(4) 0.005(3) 0.012(3) -0.016(3)
C8 0.066(3) 0.048(3) 0.052(3) 0.004(2) 0.008(2) -0.012(2)
C9 0.055(2) 0.038(2) 0.050(3) 0.001(2) 0.011(2) -0.012(2)
C10 0.062(4) 0.062(3) 0.068(3) -0.004(2) 0.018(3) -0.018(3)
C11 0.088(4) 0.067(3) 0.068(4) 0.002(3) -0.001(3) -0.004(3)
Cl3 0.0610(8) 0.1433(13) 0.0848(10) 0.0298(9) -0.0193(7) -0.0122(13)
Cl4 0.0783(7) 0.0777(7) 0.0523(6) -0.0045(6) -0.0028(6) -0.0053(6)
N2 0.067(3) 0.067(3) 0.054(3) 0.006(2) -0.002(2) -0.002(3)
C12 0.046(3) 0.073(3) 0.043(3) 0.005(2) -0.002(2) -0.006(3)
C13 0.042(2) 0.061(3) 0.063(3) 0.008(2) 0.005(2) 0.002(2)
C14 0.058(3) 0.047(3) 0.045(2) -0.003(2) 0.006(2) 0.002(2)
C15 0.034(3) 0.039(2) 0.053(4) 0.0013(16) 0.004(3) 0.0138(19)
C16 0.070(3) 0.057(3) 0.059(3) -0.014(3) -0.009(3) 0.004(3)
C17 0.050(3) 0.060(3) 0.067(3) -0.001(2) -0.004(2) 0.006(3)
C18 0.060(3) 0.043(3) 0.080(4) -0.001(2) 0.016(3) 0.018(3)
C19 0.063(3) 0.049(3) 0.058(3) -0.008(2) 0.007(2) 0.011(2)
C20 0.047(2) 0.054(3) 0.051(3) 0.000(2) 0.009(2) 0.007(2)
C21 0.084(5) 0.086(5) 0.166(8) 0.018(3) 0.056(5) 0.007(4)
C22 0.084(4) 0.072(3) 0.039(3) 0.016(3) 0.007(3) -0.002(3)

loop_
_atom_site_type_symbol
_atom_site_label
_atom_site_fract_x
_atom_site_fract_y
_atom_site_fract_z
_atom_site_U_iso_or_equiv
_atom_site_thermal_displace_type
_atom_site_calc_flag
_atom_site_refinement_flags
_atom_site_occupancy
Cl Cl1 0.68230(6) 0.6442(5) 0.97181(6) 0.0916(6) Uani . . 1.000
Cl Cl2 0.50757(6) 0.7463(3) 0.81738(5) 0.0709(4) Uani . . 1.000
N N1 0.56446(17) 0.4177(12) 0.97981(17) 0.0530(12) Uani . . 1.000
C C1 0.6040(3) 0.5681(15) 0.9491(2) 0.0630(19) Uani . . 1.000
C C2 0.5891(2) 0.6763(11) 0.89752(18) 0.0550(16) Uani . . 1.000
C C3 0.5272(2) 0.6141(12) 0.88079(17) 0.0490(14) Uani . . 1.000
C C4 0.4813(3) 0.4506(11) 0.9111(3) 0.0510(19) Uani . . 1.000
C C5 0.4158(2) 0.3859(13) 0.8958(2) 0.0593(17) Uani . . 1.000
C C6 0.3744(2) 0.2192(11) 0.9295(2) 0.0647(17) Uani . . 1.000
C C7 0.3943(2) 0.1131(13) 0.9795(2) 0.0623(19) Uani . . 1.000
C C8 0.4577(2) 0.1780(10) 0.99705(18) 0.0553(17) Uani . . 1.000
C C9 0.50171(19) 0.3483(10) 0.96177(17) 0.0477(14) Uani . . 1.000
C C10 0.3437(3) -0.0425(13) 1.0129(2) 0.0640(19) Uani . . 1.000
C C11 0.4804(3) 0.0815(14) 1.0504(2) 0.074(2) Uani . . 1.000
Cl Cl3 0.56576(6) 1.1324(5) 0.69164(6) 0.0964(6) Uani . . 1.000
Cl Cl4 0.73974(6) 1.2634(3) 0.84687(5) 0.0694(4) Uani . . 1.000
N N2 0.6857(2) 0.9027(12) 0.68457(18) 0.0627(17) Uani . . 1.000
C C12 0.6456(3) 1.0586(13) 0.7160(2) 0.0540(17) Uani . . 1.000
C C13 0.6582(2) 1.1805(11) 0.76636(19) 0.0553(16) Uani . . 1.000
C C14 0.7208(2) 1.1269(12) 0.78476(17) 0.0500(16) Uani . . 1.000
C C15 0.7689(2) 0.9656(10) 0.7534(3) 0.0420(18) Uani . . 1.000
C C16 0.8335(3) 0.8998(14) 0.7678(2) 0.0620(17) Uani . . 1.000
C C17 0.8766(2) 0.7485(11) 0.73560(19) 0.0590(17) Uani . . 1.000
C C18 0.8568(2) 0.6444(12) 0.6858(2) 0.0610(19) Uani . . 1.000
C C19 0.7928(2) 0.6889(10) 0.66826(18) 0.0567(17) Uani . . 1.000
C C20 0.74761(19) 0.8565(11) 0.70266(17) 0.0507(16) Uani . . 1.000
C C21 0.9046(4) 0.4700(17) 0.6447(4) 0.112(4) Uani . . 1.000
C C22 0.7674(3) 0.5740(13) 0.6163(2) 0.0650(19) Uani . . 1.000
H H2 0.62010 0.78320 0.87660 0.0660 Uiso calc R 1.000
H H5 0.40070 0.45540 0.86320 0.0710 Uiso calc R 1.000
H H6 0.33150 0.17480 0.91870 0.0780 Uiso calc R 1.000
H H10A 0.32250 0.12660 1.03360 0.0960 Uiso calc R 1.000
H H10B 0.36400 -0.20380 1.03550 0.0960 Uiso calc R 1.000
H H10C 0.31150 -0.15180 0.99130 0.0960 Uiso calc R 1.000
H H11A 0.46530 0.24420 1.07530 0.1120 Uiso calc R 1.000
H H11B 0.52760 0.07210 1.05100 0.1120 Uiso calc R 1.000
H H11C 0.46280 -0.13390 1.05930 0.1120 Uiso calc R 1.000
H H13 0.62630 1.29030 0.78600 0.0660 Uiso calc R 1.000
H H16 0.84760 0.96260 0.80100 0.0740 Uiso calc R 1.000
H H17 0.91970 0.71310 0.74650 0.0700 Uiso calc R 1.000
H H21A 0.90020 0.57790 0.61130 0.1670 Uiso calc R 1.000
H H21B 0.89310 0.23810 0.64140 0.1670 Uiso calc R 1.000
H H21C 0.94930 0.48880 0.65650 0.1670 Uiso calc R 1.000
H H22A 0.79460 0.66330 0.58900 0.0970 Uiso calc R 1.000
H H22B 0.72290 0.65090 0.61180 0.0970 Uiso calc R 1.000
H H22C 0.76820 0.33420 0.61490 0.0970 Uiso calc R 1.000

loop_
_atom_type_symbol
_atom_type_description
_atom_type_scat_dispersion_real
_atom_type_scat_dispersion_imag
_atom_type_scat_source
N N 0.0061 0.0033 'International Tables Vol C Tables 4.2.6.8 and 6.1.1.4'
Cl Cl 0.1484 0.1585 'International Tables Vol C Tables 4.2.6.8 and 6.1.1.4'
H H 0.0000 0.0000 'International Tables Vol C Tables 4.2.6.8 and 6.1.1.4'
C C 0.0033 0.0016 'International Tables Vol C Tables 4.2.6.8 and 6.1.1.4'

loop_
_geom_angle_atom_site_label_1
_geom_angle_atom_site_label_2
_geom_angle_atom_site_label_3
_geom_angle_site_symmetry_1
_geom_angle_site_symmetry_2
_geom_angle_site_symmetry_3
_geom_angle
_geom_angle_publ_flag
C1 N1 C9 . . . 118.0(4) no
C12 N2 C20 . . . 115.8(5) no
Cl1 C1 N1 . . . 117.3(4) no
N1 C1 C2 . . . 125.6(5) no
Cl1 C1 C2 . . . 117.2(4) no
C1 C2 C3 . . . 115.9(4) no
Cl2 C3 C2 . . . 116.7(3) no
C2 C3 C4 . . . 122.6(5) no
Cl2 C3 C4 . . . 120.7(4) no
C3 C4 C5 . . . 124.7(6) no
C5 C4 C9 . . . 118.4(5) no
C3 C4 C9 . . . 116.9(5) no
C4 C5 C6 . . . 119.4(5) no
C5 C6 C7 . . . 122.7(4) no
C6 C7 C8 . . . 120.3(4) no
C6 C7 C10 . . . 117.0(4) no
C8 C7 C10 . . . 122.6(5) no
C7 C8 C9 . . . 117.5(4) no
C7 C8 C11 . . . 122.3(4) no
C9 C8 C11 . . . 120.2(4) no
N1 C9 C8 . . . 117.2(4) no
C4 C9 C8 . . . 121.8(4) no
N1 C9 C4 . . . 121.0(4) no
C3 C2 H2 . . . 122.00 no
C1 C2 H2 . . . 122.00 no
C4 C5 H5 . . . 120.00 no
C6 C5 H5 . . . 120.00 no
C7 C6 H6 . . . 119.00 no
C5 C6 H6 . . . 119.00 no
C7 C10 H10A . . . 110.00 no
C7 C10 H10B . . . 109.00 no
H10A C10 H10B . . . 110.00 no
H10A C10 H10C . . . 109.00 no
C7 C10 H10C . . . 109.00 no
H10B C10 H10C . . . 109.00 no
C8 C11 H11B . . . 109.00 no
C8 C11 H11C . . . 110.00 no
C8 C11 H11A . . . 109.00 no
H11A C11 H11C . . . 109.00 no
H11B C11 H11C . . . 109.00 no
H11A C11 H11B . . . 110.00 no
Cl3 C12 N2 . . . 115.9(4) no
Cl3 C12 C13 . . . 115.8(4) no
N2 C12 C13 . . . 128.3(5) no
C12 C13 C14 . . . 115.5(4) no
Cl4 C14 C13 . . . 118.3(3) no
Cl4 C14 C15 . . . 120.8(4) no
C13 C14 C15 . . . 121.0(4) no
C14 C15 C16 . . . 125.9(6) no
C14 C15 C20 . . . 116.2(4) no
C16 C15 C20 . . . 117.8(5) no
C15 C16 C17 . . . 122.5(5) no
C16 C17 C18 . . . 120.3(4) no
C17 C18 C19 . . . 121.7(4) no
C17 C18 C21 . . . 123.8(5) no
C19 C18 C21 . . . 114.5(5) no
C18 C19 C20 . . . 117.4(4) no
C18 C19 C22 . . . 124.8(4) no
C20 C19 C22 . . . 117.8(4) no
N2 C20 C15 . . . 123.2(4) no
N2 C20 C19 . . . 116.6(4) no
C15 C20 C19 . . . 120.2(4) no
C12 C13 H13 . . . 122.00 no
C14 C13 H13 . . . 122.00 no
C15 C16 H16 . . . 119.00 no
C17 C16 H16 . . . 119.00 no
C16 C17 H17 . . . 120.00 no
C18 C17 H17 . . . 120.00 no
C18 C21 H21A . . . 109.00 no
C18 C21 H21B . . . 109.00 no
C18 C21 H21C . . . 110.00 no
H21A C21 H21B . . . 109.00 no
H21A C21 H21C . . . 109.00 no
H21B C21 H21C . . . 109.00 no
C19 C22 H22A . . . 109.00 no
C19 C22 H22B . . . 109.00 no
C19 C22 H22C . . . 110.00 no
H22A C22 H22B . . . 110.00 no
H22A C22 H22C . . . 110.00 no
H22B C22 H22C . . . 109.00 no

loop_
_geom_bond_atom_site_label_1
_geom_bond_atom_site_label_2
_geom_bond_site_symmetry_1
_geom_bond_site_symmetry_2
_geom_bond_distance
_geom_bond_publ_flag
Cl1 C1 . . 1.720(6) no
Cl2 C3 . . 1.752(5) no
Cl3 C12 . . 1.762(6) no
Cl4 C14 . . 1.723(5) no
N1 C9 . . 1.383(5) no
N1 C1 . . 1.274(7) no
N2 C20 . . 1.352(6) no
N2 C12 . . 1.303(7) no
C1 C2 . . 1.421(7) no
C2 C3 . . 1.351(6) no
C3 C4 . . 1.377(8) no
C4 C5 . . 1.410(7) no
C4 C9 . . 1.421(8) no
C5 C6 . . 1.376(7) no
C6 C7 . . 1.407(7) no
C7 C10 . . 1.474(7) no
C7 C8 . . 1.388(6) no
C8 C11 . . 1.491(7) no
C8 C9 . . 1.441(6) no
C2 H2 . . 0.9300 no
C5 H5 . . 0.9300 no
C6 H6 . . 0.9300 no
C10 H10A . . 0.9600 no
C10 H10B . . 0.9600 no
C10 H10C . . 0.9600 no
C11 H11B . . 0.9600 no
C11 H11C . . 0.9600 no
C11 H11A . . 0.9600 no
C12 C13 . . 1.401(7) no
C13 C14 . . 1.372(6) no
C14 C15 . . 1.419(7) no
C15 C16 . . 1.388(7) no
C15 C20 . . 1.436(8) no
C16 C17 . . 1.345(7) no
C17 C18 . . 1.399(7) no
C18 C19 . . 1.386(6) no
C18 C21 . . 1.592(10) no
C19 C20 . . 1.437(6) no
C19 C22 . . 1.498(7) no
C13 H13 . . 0.9300 no
C16 H16 . . 0.9300 no
C17 H17 . . 0.9300 no
C21 H21A . . 0.9600 no
C21 H21B . . 0.9600 no
C21 H21C . . 0.9600 no
C22 H22A . . 0.9600 no
C22 H22B . . 0.9600 no
C22 H22C . . 0.9600 no

loop_
_geom_contact_atom_site_label_1
_geom_contact_atom_site_label_2
_geom_contact_distance
_geom_contact_site_symmetry_1
_geom_contact_site_symmetry_2
_geom_contact_publ_flag
Cl1 H22A 3.0300 . 3_655 no
Cl2 H5 2.7300 . . no
Cl2 H13 3.1300 . 1_545 no
Cl2 H17 3.1400 . 4_465 no
Cl3 H21C 2.9500 . 4_475 no
Cl4 H6 3.1500 . 4_565 no
Cl4 H16 2.7600 . . no
N1 H11B 2.4100 . . no
N2 H22B 2.2500 . . no
C3 C4 3.558(7) . 1_565 no
C4 C3 3.558(7) . 1_545 no
C5 C6 3.543(7) . 1_565 no
C6 C5 3.543(7) . 1_545 no
C8 C9 3.553(6) . 1_545 no
C9 C8 3.553(6) . 1_565 no
C14 C15 3.584(6) . 1_565 no
C15 C14 3.584(6) . 1_545 no
C18 C21 3.598(9) . 1_565 no
C19 C20 3.563(6) . 1_545 no
C20 C19 3.563(6) . 1_565 no
C21 C18 3.598(9) . 1_545 no
C10 H11C 2.7200 . . no
C11 H10B 2.6500 . . no
C18 H21B 2.7300 . 1_565 no
C19 H21B 3.0700 . 1_565 no
C19 H22C 2.9600 . 1_565 no
C20 H22C 2.9800 . 1_565 no
C21 H21B 3.0800 . 1_565 no
C21 H22C 2.9200 . . no
C21 H22A 2.7600 . . no
C22 H22C 3.0400 . 1_565 no
C22 H10A 3.0400 . 2_664 no
C22 H21B 2.9500 . . no
C22 H21A 2.7000 . . no
H5 Cl2 2.7300 . . no
H5 H16 2.5500 . 4_465 no
H6 H10C 2.3100 . . no
H6 Cl4 3.1500 . 4_465 no
H10A C22 3.0400 . 2_665 no
H10A H22B 2.3800 . 2_665 no
H10B C11 2.6500 . . no
H10B H11C 2.1200 . . no
H10C H6 2.3100 . . no
H11A H11C 2.5200 . 1_565 no
H11B N1 2.4100 . . no
H11C H11A 2.5200 . 1_545 no
H11C C10 2.7200 . . no
H11C H10B 2.1200 . . no
H13 Cl2 3.1300 . 1_565 no
H16 Cl4 2.7600 . . no
H16 H5 2.5500 . 4_565 no
H17 H21C 2.5400 . . no
H17 Cl2 3.1400 . 4_565 no
H21A C22 2.7000 . . no
H21A H22A 2.2400 . . no
H21B C18 2.7300 . 1_545 no
H21B C19 3.0700 . 1_545 no
H21B C21 3.0800 . 1_545 no
H21B C22 2.9500 . . no
H21C H17 2.5400 . . no
H21C Cl3 2.9500 . 4_575 no
H22A C21 2.7600 . . no
H22A H21A 2.2400 . . no
H22A Cl1 3.0300 . 3_654 no
H22B N2 2.2500 . . no
H22B H10A 2.3800 . 2_664 no
H22C C19 2.9600 . 1_545 no
H22C C20 2.9800 . 1_545 no
H22C C21 2.9200 . . no
H22C C22 3.0400 . 1_545 no

loop_
_geom_hbond_atom_site_label_D
_geom_hbond_atom_site_label_H
_geom_hbond_atom_site_label_A
_geom_hbond_site_symmetry_A
_geom_hbond_distance_DH
_geom_hbond_distance_HA
_geom_hbond_distance_DA
_geom_hbond_angle_DHA
_geom_hbond_publ_flag
C5 H5 Cl2 . 0.93 2.73 3.094(5) 104 ?
C11 H11B N1 . 0.96 2.41 2.825(7) 106 ?
C16 H16 Cl4 . 0.93 2.76 3.135(6) 105 ?
C22 H22B N2 . 0.96 2.25 2.744(7) 111 ?

loop_
_geom_torsion_atom_site_label_1
_geom_torsion_atom_site_label_2
_geom_torsion_atom_site_label_3
_geom_torsion_atom_site_label_4
_geom_torsion_site_symmetry_1
_geom_torsion_site_symmetry_2
_geom_torsion_site_symmetry_3
_geom_torsion_site_symmetry_4
_geom_torsion
_geom_torsion_publ_flag
C9 N1 C1 Cl1 . . . . -178.7(4) no
C9 N1 C1 C2 . . . . 0.8(8) no
C1 N1 C9 C4 . . . . -1.9(7) no
C1 N1 C9 C8 . . . . 180.0(5) no
C20 N2 C12 Cl3 . . . . 177.8(4) no
C20 N2 C12 C13 . . . . -0.9(8) no
C12 N2 C20 C15 . . . . 0.8(7) no
C12 N2 C20 C19 . . . . -179.2(4) no
N1 C1 C2 C3 . . . . 0.7(8) no
Cl1 C1 C2 C3 . . . . -179.8(4) no
C1 C2 C3 Cl2 . . . . 179.8(4) no
C1 C2 C3 C4 . . . . -1.2(7) no
Cl2 C3 C4 C5 . . . . -2.4(7) no
Cl2 C3 C4 C9 . . . . 179.2(3) no
C2 C3 C4 C9 . . . . 0.2(7) no
C2 C3 C4 C5 . . . . 178.7(5) no
C3 C4 C5 C6 . . . . 179.9(5) no
C9 C4 C5 C6 . . . . -1.7(7) no
C5 C4 C9 C8 . . . . 0.9(7) no
C3 C4 C9 N1 . . . . 1.4(7) no
C3 C4 C9 C8 . . . . 179.4(4) no
C5 C4 C9 N1 . . . . -177.2(4) no
C4 C5 C6 C7 . . . . 1.0(7) no
C5 C6 C7 C10 . . . . 176.0(5) no
C5 C6 C7 C8 . . . . 0.7(7) no
C6 C7 C8 C9 . . . . -1.5(7) no
C6 C7 C8 C11 . . . . 177.8(4) no
C10 C7 C8 C9 . . . . -176.5(4) no
C10 C7 C8 C11 . . . . 2.8(7) no
C7 C8 C9 C4 . . . . 0.7(6) no
C11 C8 C9 N1 . . . . -0.4(6) no
C11 C8 C9 C4 . . . . -178.6(4) no
C7 C8 C9 N1 . . . . 178.9(4) no
Cl3 C12 C13 C14 . . . . -179.0(4) no
N2 C12 C13 C14 . . . . -0.3(8) no
C12 C13 C14 Cl4 . . . . -178.9(4) no
C12 C13 C14 C15 . . . . 1.5(7) no
Cl4 C14 C15 C16 . . . . 0.2(7) no
Cl4 C14 C15 C20 . . . . 178.9(3) no
C13 C14 C15 C16 . . . . 179.7(5) no
C13 C14 C15 C20 . . . . -1.6(7) no
C14 C15 C16 C17 . . . . -179.3(5) no
C20 C15 C16 C17 . . . . 2.0(8) no
C14 C15 C20 N2 . . . . 0.3(7) no
C14 C15 C20 C19 . . . . -179.6(4) no
C16 C15 C20 N2 . . . . 179.2(5) no
C16 C15 C20 C19 . . . . -0.8(7) no
C15 C16 C17 C18 . . . . -1.3(8) no
C16 C17 C18 C19 . . . . -0.8(7) no
C16 C17 C18 C21 . . . . 178.8(5) no
C17 C18 C19 C20 . . . . 1.9(7) no
C17 C18 C19 C22 . . . . -177.8(4) no
C21 C18 C19 C20 . . . . -177.7(4) no
C21 C18 C19 C22 . . . . 2.6(7) no
C18 C19 C20 N2 . . . . 178.9(4) no
C18 C19 C20 C15 . . . . -1.1(6) no
C22 C19 C20 N2 . . . . -1.3(6) no
C22 C19 C20 C15 . . . . 178.7(4) no
